data_8104575
loop_
_publ_author_name
'Zhu, Lei'
'Wang, Jiao'
'Zhao, Jingzhe'
'Miao, Shaobin'

_publ_section_title
;
 Crystal structure of
 1-(2-(4-bromophenyl)-2,3-dihydro-1H-benzo[e]indol-1-yl)-naphthalen-2-ol&#x00A0;--
 dichloromethane&#x00A0;-- dimethyl sulfoxide (1/1/1),
 C28H18BrNO&#x00B7;CH2Cl2&#x00B7;C2H6SO
;
_journal_issue 6
_journal_name_full 'Zeitschrift f\"ur Kristallographie - New Crystal Structures'
_journal_page_first 1239
_journal_page_last 1241
_journal_paper_doi 10.1515/ncrs-2021-0290
_journal_volume 236
_journal_year 2021
_chemical_formula_moiety 'C28 H18 Br N O, C H2 Cl2, C2 H6 O S'
_chemical_formula_sum 'C31 H26 Br Cl2 N O2 S'
_chemical_formula_weight 627.40
_space_group_crystal_system triclinic
_space_group_IT_number 2
_space_group_name_Hall '-P 1'
_space_group_name_H-M_alt 'P -1'
_atom_sites_solution_hydrogens mixed
_cell_angle_alpha 76.952(3)
_cell_angle_beta 85.718(6)
_cell_angle_gamma 60.534(3)
_cell_formula_units_Z 2
_cell_length_a 11.7627(7)
_cell_length_b 11.8731(9)
_cell_length_c 11.9240(7)
_cell_measurement_reflns_used 1834
_cell_measurement_temperature 273.15
_cell_measurement_theta_max 24.46
_cell_measurement_theta_min 2.44
_cell_volume 1411.16(17)
_computing_cell_refinement 'SAINT V8.38A (Bruker, 2018)'
_computing_data_collection 'SAINT V8.38A (Bruker, 2018)'
_computing_data_reduction 'SAINT V8.38A (Bruker, 2018)'
_computing_molecular_graphics 'Olex2 1.5-alpha (Dolomanov et al., 2009)'
_computing_publication_material 'Olex2 1.5-alpha (Dolomanov et al., 2009)'
_computing_structure_refinement 'SHELXL 2018/1 (Sheldrick, 2015)'
_computing_structure_solution 'SHELXT 2014/5 (Sheldrick, 2014)'
_diffrn_ambient_temperature 273.15
_diffrn_measured_fraction_theta_full 0.997
_diffrn_measured_fraction_theta_max 0.997
_diffrn_measurement_device_type 'Bruker APEX-II CCD'
_diffrn_measurement_method '\f and \w scans'
_diffrn_radiation_type MoK\a
_diffrn_radiation_wavelength 0.71073
_diffrn_reflns_av_R_equivalents 0.0495
_diffrn_reflns_av_unetI/netI 0.0526
_diffrn_reflns_Laue_measured_fraction_full 0.997
_diffrn_reflns_Laue_measured_fraction_max 0.997
_diffrn_reflns_limit_h_max 15
_diffrn_reflns_limit_h_min -15
_diffrn_reflns_limit_k_max 15
_diffrn_reflns_limit_k_min -15
_diffrn_reflns_limit_l_max 15
_diffrn_reflns_limit_l_min -15
_diffrn_reflns_number 29548
_diffrn_reflns_point_group_measured_fraction_full 0.997
_diffrn_reflns_point_group_measured_fraction_max 0.997
_diffrn_reflns_theta_full 25.242
_diffrn_reflns_theta_max 28.353
_diffrn_reflns_theta_min 2.369
_diffrn_standards_number 0
_exptl_absorpt_coefficient_mu 1.750
_exptl_absorpt_correction_T_max 0.7457
_exptl_absorpt_correction_T_min 0.6102
_exptl_absorpt_correction_type multi-scan
_exptl_crystal_colour colorless
_exptl_crystal_density_diffrn 1.477
_exptl_crystal_description block
_exptl_crystal_F_000 640
_exptl_crystal_size_max 0.1
_exptl_crystal_size_mid 0.08
_exptl_crystal_size_min 0.08
_refine_diff_density_max 1.271
_refine_diff_density_min -1.208
_refine_diff_density_rms 0.088
_refine_ls_extinction_coef .
_refine_ls_extinction_method none
_refine_ls_goodness_of_fit_ref 1.044
_refine_ls_hydrogen_treatment constr
_refine_ls_matrix_type full
_refine_ls_number_parameters 345
_refine_ls_number_reflns 7018
_refine_ls_number_restraints 0
_refine_ls_restrained_S_all 1.044
_refine_ls_R_factor_all 0.0524
_refine_ls_R_factor_gt 0.0497
_refine_ls_shift/su_max 0.001
_refine_ls_shift/su_mean 0.000
_refine_ls_structure_factor_coef Fsqd
_refine_ls_weighting_details 'w=1/[\s^2^(Fo^2^)+(0.0655P)^2^+1.4328P] where P=(Fo^2^+2Fc^2^)/3'
_refine_ls_weighting_scheme calc
_refine_ls_wR_factor_gt 0.1340
_refine_ls_wR_factor_ref 0.1365
_reflns_Friedel_coverage 0.000
_reflns_Friedel_fraction_full .
_reflns_Friedel_fraction_max .
_reflns_number_gt 6502
_reflns_number_total 7018
_reflns_threshold_expression 'I > 2\s(I)'
_cod_data_source_file suppl_j_ncrs-2021-0290_suppl.cif
_cod_data_source_block p-1_pl
_cod_original_cell_volume 1411.16(16)
_cod_database_code 8104575
_shelx_space_group_comment
;
The symmetry employed for this shelxl refinement is uniquely defined
by the following loop, which should always be used as a source of
symmetry information in preference to the above space-group names.
They are only intended as comments.
;
_shelx_estimated_absorpt_t_max 0.873
_shelx_estimated_absorpt_t_min 0.845
_exptl_absorpt_special_details
;
SADABS-2016/2 (Bruker,2016/2) was used for absorption correction.
wR2(int) was 0.1683 before and 0.0786 after correction.
The Ratio of minimum to maximum transmission is 0.8183.
The \l/2 correction factor is Not present.
;
_olex2_refinement_description
;
1. Fixed Uiso
 At 1.2 times of:
  All C(H) groups, All C(H,H) groups, All N(H) groups
 At 1.5 times of:
  All C(H,H,H) groups, All O(H) groups
2.a Riding coordinates:
 O1(H1), N1(H1A)
2.b Secondary CH2 refined with riding coordinates:
 C31(H31A,H31B)
2.c Aromatic/amide H refined with riding coordinates:
 C6(H6), C7(H7), C9(H9), C10(H10), C11(H11), C12(H12), C15(H15), C16(H16),
 C17(H17), C18(H18), C21(H21), C22(H22), C25(H25), C26(H26), C27(H27), C28(H28)
2.d Idealised Me refined as rotating group:
 C29(H29A,H29B,H29C), C30(H30A,H30B,H30C)
;
_olex2_submission_special_instructions 'No special instructions were received'

loop_
_space_group_symop_operation_xyz
'x, y, z'
'-x, -y, -z'

loop_
_atom_site_label
_atom_site_type_symbol
_atom_site_fract_x
_atom_site_fract_y
_atom_site_fract_z
_atom_site_U_iso_or_equiv
_atom_site_adp_type
_atom_site_occupancy
_atom_site_site_symmetry_order
_atom_site_calc_flag
_atom_site_refinement_flags_posn
_atom_site_refinement_flags_adp
_atom_site_refinement_flags_occupancy
_atom_site_disorder_assembly
_atom_site_disorder_group
Br1 Br 0.16574(4) 0.96114(3) -0.20009(2) 0.05149(12) Uani 1 1 d . . . . .
O1 O -0.06193(14) 0.58713(16) 0.24543(13) 0.0314(3) Uani 1 1 d . . . . .
H1 H -0.119251 0.654832 0.263737 0.047 Uiso 1 1 d R U . . .
N1 N 0.16185(16) 0.36401(17) -0.00787(14) 0.0228(3) Uani 1 1 d . . . . .
H1A H 0.158270 0.376514 -0.081713 0.027 Uiso 1 1 d R U . . .
C1 C 0.16119(17) 0.45067(19) 0.05295(16) 0.0215(3) Uani 1 1 d . . . . .
C2 C 0.16866(17) 0.39531(18) 0.16987(15) 0.0203(3) Uani 1 1 d . . . . .
C3 C 0.17351(17) 0.27056(18) 0.17996(16) 0.0210(3) Uani 1 1 d . . . . .
C4 C 0.16832(18) 0.2555(2) 0.06781(17) 0.0237(4) Uani 1 1 d . . . . .
C5 C 0.15999(19) 0.5727(2) -0.00815(16) 0.0245(4) Uani 1 1 d . . . . .
C6 C 0.1707(3) 0.6558(3) 0.0512(2) 0.0458(7) Uani 1 1 d . . . . .
H6 H 0.176651 0.634042 0.131318 0.055 Uiso 1 1 calc R U . . .
C7 C 0.1726(4) 0.7695(3) -0.0060(2) 0.0554(8) Uani 1 1 d . . . . .
H7 H 0.180460 0.823055 0.035491 0.066 Uiso 1 1 calc R U . . .
C8 C 0.1629(3) 0.8040(3) -0.1246(2) 0.0375(5) Uani 1 1 d . . . . .
C9 C 0.1514(2) 0.7252(2) -0.18709(18) 0.0323(4) Uani 1 1 d . . . . .
H9 H 0.144432 0.748686 -0.267157 0.039 Uiso 1 1 calc R U . . .
C10 C 0.1503(2) 0.6101(2) -0.12873(17) 0.0275(4) Uani 1 1 d . . . . .
H10 H 0.142885 0.556717 -0.170794 0.033 Uiso 1 1 calc R U . . .
C11 C 0.1671(2) 0.1454(2) 0.0432(2) 0.0350(5) Uani 1 1 d . . . . .
H11 H 0.164990 0.137222 -0.032325 0.042 Uiso 1 1 calc R U . . .
C12 C 0.1690(3) 0.0517(3) 0.1339(2) 0.0427(6) Uani 1 1 d . . . . .
H12 H 0.168879 -0.021967 0.119398 0.051 Uiso 1 1 calc R U . . .
C13 C 0.1713(2) 0.0619(2) 0.2509(2) 0.0325(4) Uani 1 1 d . . . . .
C14 C 0.17453(18) 0.17214(19) 0.27576(17) 0.0235(4) Uani 1 1 d . . . . .
C15 C 0.1736(2) 0.1801(2) 0.39254(18) 0.0277(4) Uani 1 1 d . . . . .
H15 H 0.176842 0.250784 0.410530 0.033 Uiso 1 1 calc R U . . .
C16 C 0.1681(2) 0.0853(2) 0.4797(2) 0.0341(5) Uani 1 1 d . . . . .
H16 H 0.167641 0.092440 0.555818 0.041 Uiso 1 1 calc R U . . .
C17 C 0.1632(3) -0.0221(2) 0.4550(2) 0.0389(5) Uani 1 1 d . . . . .
H17 H 0.158625 -0.085502 0.514435 0.047 Uiso 1 1 calc R U . . .
C18 C 0.1653(3) -0.0333(2) 0.3428(2) 0.0420(6) Uani 1 1 d . . . . .
H18 H 0.162594 -0.105189 0.326959 0.050 Uiso 1 1 calc R U . . .
C19 C 0.16789(18) 0.45365(19) 0.26792(16) 0.0210(3) Uani 1 1 d . . . . .
C20 C 0.0518(2) 0.5467(2) 0.30344(16) 0.0244(4) Uani 1 1 d . . . . .
C21 C 0.0492(2) 0.5992(2) 0.39974(19) 0.0316(4) Uani 1 1 d . . . . .
H21 H -0.030050 0.661940 0.422208 0.038 Uiso 1 1 calc R U . . .
C22 C 0.1619(3) 0.5585(2) 0.45970(19) 0.0344(5) Uani 1 1 d . . . . .
H22 H 0.158653 0.593216 0.523162 0.041 Uiso 1 1 calc R U . . .
C23 C 0.2839(2) 0.4640(2) 0.42657(18) 0.0290(4) Uani 1 1 d . . . . .
C24 C 0.28696(19) 0.41168(19) 0.32951(16) 0.0237(4) Uani 1 1 d . . . . .
C25 C 0.4097(2) 0.3191(2) 0.29589(19) 0.0300(4) Uani 1 1 d . . . . .
H25 H 0.413667 0.283295 0.232959 0.036 Uiso 1 1 calc R U . . .
C26 C 0.5235(2) 0.2812(3) 0.3552(2) 0.0384(5) Uani 1 1 d . . . . .
H26 H 0.603372 0.221116 0.331439 0.046 Uiso 1 1 calc R U . . .
C27 C 0.5197(3) 0.3328(3) 0.4516(2) 0.0431(6) Uani 1 1 d . . . . .
H27 H 0.596831 0.306529 0.491455 0.052 Uiso 1 1 calc R U . . .
C28 C 0.4029(3) 0.4214(3) 0.4863(2) 0.0387(5) Uani 1 1 d . . . . .
H28 H 0.401134 0.454491 0.550364 0.046 Uiso 1 1 calc R U . . .
Cl1 Cl 0.60361(10) 0.32222(11) -0.24122(7) 0.0686(3) Uani 1 1 d . . . . .
Cl2 Cl 0.49334(13) 0.31539(16) -0.01698(13) 0.1131(5) Uani 1 1 d . . . . .
C31 C 0.5110(5) 0.4146(5) -0.1412(5) 0.103(2) Uani 1 1 d . . . . .
H31A H 0.552827 0.460514 -0.120760 0.124 Uiso 1 1 calc R U . . .
H31B H 0.425249 0.480794 -0.175791 0.124 Uiso 1 1 calc R U . . .
S1 S -0.38850(6) 0.82992(6) 0.28085(5) 0.03470(14) Uani 1 1 d . . . . .
O2 O -0.25120(16) 0.80849(17) 0.28534(17) 0.0392(4) Uani 1 1 d . . . . .
C29 C -0.4708(3) 0.9238(3) 0.3857(3) 0.0480(6) Uani 1 1 d . . . . .
H29A H -0.460784 1.001257 0.371429 0.072 Uiso 1 1 calc R U . . .
H29B H -0.434304 0.871026 0.460934 0.072 Uiso 1 1 calc R U . . .
H29C H -0.561955 0.950058 0.381476 0.072 Uiso 1 1 calc R U . . .
C30 C -0.4656(3) 0.9563(4) 0.1554(3) 0.0656(10) Uani 1 1 d . . . . .
H30A H -0.428230 0.922117 0.088076 0.098 Uiso 1 1 calc R U . . .
H30B H -0.452667 1.029875 0.156417 0.098 Uiso 1 1 calc R U . . .
H30C H -0.557472 0.985192 0.154022 0.098 Uiso 1 1 calc R U . . .

loop_
_atom_site_aniso_label
_atom_site_aniso_U_11
_atom_site_aniso_U_22
_atom_site_aniso_U_33
_atom_site_aniso_U_23
_atom_site_aniso_U_13
_atom_site_aniso_U_12
Br1 0.0927(3) 0.04639(17) 0.03045(15) -0.00124(11) 0.00270(13) -0.04827(17)
O1 0.0243(7) 0.0355(8) 0.0277(7) -0.0169(6) -0.0015(5) -0.0053(6)
N1 0.0255(7) 0.0281(8) 0.0164(7) -0.0090(6) 0.0013(6) -0.0126(6)
C1 0.0199(8) 0.0264(9) 0.0181(8) -0.0077(7) -0.0005(6) -0.0100(7)
C2 0.0185(7) 0.0229(8) 0.0174(8) -0.0068(6) -0.0006(6) -0.0075(6)
C3 0.0179(7) 0.0220(8) 0.0198(8) -0.0076(7) 0.0003(6) -0.0059(6)
C4 0.0234(8) 0.0252(9) 0.0209(9) -0.0093(7) 0.0014(6) -0.0089(7)
C5 0.0268(9) 0.0300(9) 0.0184(8) -0.0045(7) -0.0021(7) -0.0152(8)
C6 0.089(2) 0.0520(15) 0.0184(10) -0.0029(10) -0.0051(11) -0.0521(15)
C7 0.113(3) 0.0587(17) 0.0250(12) -0.0049(11) -0.0055(14) -0.0659(19)
C8 0.0577(14) 0.0386(12) 0.0257(10) -0.0001(9) -0.0026(10) -0.0328(11)
C9 0.0417(11) 0.0357(11) 0.0197(9) -0.0034(8) 0.0000(8) -0.0198(9)
C10 0.0333(10) 0.0309(10) 0.0190(9) -0.0064(7) 0.0004(7) -0.0156(8)
C11 0.0484(13) 0.0330(11) 0.0281(10) -0.0164(9) 0.0030(9) -0.0194(10)
C12 0.0670(17) 0.0307(11) 0.0374(13) -0.0152(10) 0.0017(11) -0.0260(11)
C13 0.0393(11) 0.0261(10) 0.0314(11) -0.0087(8) 0.0018(9) -0.0145(9)
C14 0.0207(8) 0.0230(9) 0.0233(9) -0.0069(7) 0.0011(6) -0.0072(7)
C15 0.0311(10) 0.0259(9) 0.0231(9) -0.0060(7) 0.0027(7) -0.0115(8)
C16 0.0396(11) 0.0325(11) 0.0238(10) -0.0033(8) 0.0038(8) -0.0144(9)
C17 0.0468(13) 0.0310(11) 0.0351(12) -0.0004(9) 0.0038(10) -0.0193(10)
C18 0.0582(15) 0.0284(11) 0.0420(13) -0.0073(10) 0.0033(11) -0.0233(11)
C19 0.0255(8) 0.0237(8) 0.0150(8) -0.0051(6) -0.0010(6) -0.0123(7)
C20 0.0287(9) 0.0260(9) 0.0184(8) -0.0073(7) -0.0006(7) -0.0122(8)
C21 0.0382(11) 0.0323(10) 0.0239(10) -0.0143(8) 0.0024(8) -0.0136(9)
C22 0.0489(13) 0.0362(11) 0.0226(10) -0.0126(8) -0.0025(9) -0.0211(10)
C23 0.0399(11) 0.0297(10) 0.0217(9) -0.0034(8) -0.0068(8) -0.0200(9)
C24 0.0289(9) 0.0251(9) 0.0182(8) -0.0014(7) -0.0042(7) -0.0147(7)
C25 0.0291(10) 0.0328(10) 0.0272(10) -0.0050(8) -0.0032(8) -0.0146(8)
C26 0.0294(10) 0.0394(12) 0.0417(13) -0.0028(10) -0.0090(9) -0.0144(9)
C27 0.0403(12) 0.0426(13) 0.0468(14) -0.0006(11) -0.0213(11) -0.0213(11)
C28 0.0518(14) 0.0398(12) 0.0311(11) -0.0029(9) -0.0168(10) -0.0268(11)
Cl1 0.0768(6) 0.0984(7) 0.0411(4) -0.0001(4) -0.0111(4) -0.0551(5)
Cl2 0.0782(7) 0.1246(11) 0.0945(9) -0.0024(8) 0.0477(7) -0.0327(7)
C31 0.062(2) 0.060(2) 0.127(4) 0.011(3) 0.032(3) -0.0007(19)
S1 0.0319(3) 0.0366(3) 0.0353(3) -0.0110(2) 0.0019(2) -0.0153(2)
O2 0.0268(7) 0.0351(9) 0.0499(10) -0.0163(8) 0.0022(7) -0.0081(6)
C29 0.0397(13) 0.0480(15) 0.0433(14) -0.0157(12) 0.0102(11) -0.0104(11)
C30 0.0442(15) 0.088(3) 0.0359(15) 0.0059(15) -0.0065(12) -0.0181(16)

loop_
_atom_type_symbol
_atom_type_description
_atom_type_scat_dispersion_real
_atom_type_scat_dispersion_imag
_atom_type_scat_source
C C 0.0033 0.0016 'International Tables Vol C Tables 4.2.6.8 and 6.1.1.4'
H H 0.0000 0.0000 'International Tables Vol C Tables 4.2.6.8 and 6.1.1.4'
Br Br -0.2901 2.4595 'International Tables Vol C Tables 4.2.6.8 and 6.1.1.4'
Cl Cl 0.1484 0.1585 'International Tables Vol C Tables 4.2.6.8 and 6.1.1.4'
N N 0.0061 0.0033 'International Tables Vol C Tables 4.2.6.8 and 6.1.1.4'
O O 0.0106 0.0060 'International Tables Vol C Tables 4.2.6.8 and 6.1.1.4'
S S 0.1246 0.1234 'International Tables Vol C Tables 4.2.6.8 and 6.1.1.4'

loop_
_geom_angle_atom_site_label_1
_geom_angle_atom_site_label_2
_geom_angle_atom_site_label_3
_geom_angle
_geom_angle_site_symmetry_1
_geom_angle_site_symmetry_3
C20 O1 H1 108.8 . .
C1 N1 H1A 125.4 . .
C4 N1 H1A 125.2 . .
C4 N1 C1 109.35(16) . .
N1 C1 C2 108.23(17) . .
N1 C1 C5 120.24(17) . .
C2 C1 C5 131.44(17) . .
C1 C2 C3 107.15(16) . .
C1 C2 C19 127.57(17) . .
C3 C2 C19 125.26(17) . .
C2 C3 C14 133.72(17) . .
C4 C3 C2 106.74(17) . .
C4 C3 C14 119.41(18) . .
N1 C4 C3 108.53(17) . .
N1 C4 C11 128.31(18) . .
C3 C4 C11 123.15(19) . .
C6 C5 C1 121.26(18) . .
C6 C5 C10 117.2(2) . .
C10 C5 C1 121.54(18) . .
C5 C6 H6 119.2 . .
C7 C6 C5 121.5(2) . .
C7 C6 H6 119.2 . .
C6 C7 H7 119.9 . .
C8 C7 C6 120.1(2) . .
C8 C7 H7 119.9 . .
C7 C8 Br1 118.85(19) . .
C7 C8 C9 120.5(2) . .
C9 C8 Br1 120.69(17) . .
C8 C9 H9 120.4 . .
C8 C9 C10 119.1(2) . .
C10 C9 H9 120.4 . .
C5 C10 H10 119.2 . .
C9 C10 C5 121.6(2) . .
C9 C10 H10 119.2 . .
C4 C11 H11 121.3 . .
C12 C11 C4 117.4(2) . .
C12 C11 H11 121.3 . .
C11 C12 H12 118.7 . .
C11 C12 C13 122.6(2) . .
C13 C12 H12 118.7 . .
C14 C13 C12 120.0(2) . .
C18 C13 C12 121.0(2) . .
C18 C13 C14 119.0(2) . .
C13 C14 C3 117.45(18) . .
C15 C14 C3 124.29(18) . .
C15 C14 C13 118.21(19) . .
C14 C15 H15 119.4 . .
C16 C15 C14 121.1(2) . .
C16 C15 H15 119.4 . .
C15 C16 H16 119.7 . .
C15 C16 C17 120.6(2) . .
C17 C16 H16 119.7 . .
C16 C17 H17 120.2 . .
C18 C17 C16 119.7(2) . .
C18 C17 H17 120.2 . .
C13 C18 H18 119.3 . .
C17 C18 C13 121.4(2) . .
C17 C18 H18 119.3 . .
C20 C19 C2 120.53(16) . .
C20 C19 C24 118.76(17) . .
C24 C19 C2 120.69(17) . .
O1 C20 C19 119.17(17) . .
O1 C20 C21 119.72(18) . .
C19 C20 C21 121.10(18) . .
C20 C21 H21 119.8 . .
C22 C21 C20 120.5(2) . .
C22 C21 H21 119.8 . .
C21 C22 H22 119.6 . .
C21 C22 C23 120.83(19) . .
C23 C22 H22 119.6 . .
C22 C23 C24 118.80(19) . .
C22 C23 C28 122.1(2) . .
C28 C23 C24 119.1(2) . .
C23 C24 C19 120.01(18) . .
C25 C24 C19 121.66(18) . .
C25 C24 C23 118.32(18) . .
C24 C25 H25 119.6 . .
C26 C25 C24 120.8(2) . .
C26 C25 H25 119.6 . .
C25 C26 H26 119.7 . .
C25 C26 C27 120.5(2) . .
C27 C26 H26 119.7 . .
C26 C27 H27 120.1 . .
C28 C27 C26 119.8(2) . .
C28 C27 H27 120.1 . .
C23 C28 H28 119.3 . .
C27 C28 C23 121.3(2) . .
C27 C28 H28 119.3 . .
Cl1 C31 H31A 109.2 . .
Cl1 C31 H31B 109.2 . .
Cl2 C31 Cl1 111.9(3) . .
Cl2 C31 H31A 109.2 . .
Cl2 C31 H31B 109.2 . .
H31A C31 H31B 107.9 . .
O2 S1 C29 104.86(13) . .
O2 S1 C30 105.13(15) . .
C29 S1 C30 98.41(17) . .
S1 C29 H29A 109.5 . .
S1 C29 H29B 109.5 . .
S1 C29 H29C 109.5 . .
H29A C29 H29B 109.5 . .
H29A C29 H29C 109.5 . .
H29B C29 H29C 109.5 . .
S1 C30 H30A 109.5 . .
S1 C30 H30B 109.5 . .
S1 C30 H30C 109.5 . .
H30A C30 H30B 109.5 . .
H30A C30 H30C 109.5 . .
H30B C30 H30C 109.5 . .

loop_
_geom_bond_atom_site_label_1
_geom_bond_atom_site_label_2
_geom_bond_distance
_geom_bond_site_symmetry_2
Br1 C8 1.896(2) .
O1 H1 0.8200 .
O1 C20 1.362(2) .
N1 H1A 0.8599 .
N1 C1 1.383(2) .
N1 C4 1.367(3) .
C1 C2 1.390(3) .
C1 C5 1.462(3) .
C2 C3 1.431(3) .
C2 C19 1.485(2) .
C3 C4 1.398(3) .
C3 C14 1.434(3) .
C4 C11 1.410(3) .
C5 C6 1.393(3) .
C5 C10 1.401(3) .
C6 H6 0.9300 .
C6 C7 1.379(4) .
C7 H7 0.9300 .
C7 C8 1.377(3) .
C8 C9 1.379(3) .
C9 H9 0.9300 .
C9 C10 1.393(3) .
C10 H10 0.9300 .
C11 H11 0.9300 .
C11 C12 1.357(4) .
C12 H12 0.9300 .
C12 C13 1.431(3) .
C13 C14 1.424(3) .
C13 C18 1.412(3) .
C14 C15 1.416(3) .
C15 H15 0.9300 .
C15 C16 1.373(3) .
C16 H16 0.9300 .
C16 C17 1.399(4) .
C17 H17 0.9300 .
C17 C18 1.372(4) .
C18 H18 0.9300 .
C19 C20 1.380(3) .
C19 C24 1.432(3) .
C20 C21 1.417(3) .
C21 H21 0.9300 .
C21 C22 1.363(3) .
C22 H22 0.9300 .
C22 C23 1.416(3) .
C23 C24 1.422(3) .
C23 C28 1.418(3) .
C24 C25 1.416(3) .
C25 H25 0.9300 .
C25 C26 1.378(3) .
C26 H26 0.9300 .
C26 C27 1.407(4) .
C27 H27 0.9300 .
C27 C28 1.362(4) .
C28 H28 0.9300 .
Cl1 C31 1.742(6) .
Cl2 C31 1.741(5) .
C31 H31A 0.9700 .
C31 H31B 0.9700 .
S1 O2 1.5094(18) .
S1 C29 1.769(3) .
S1 C30 1.778(3) .
C29 H29A 0.9600 .
C29 H29B 0.9600 .
C29 H29C 0.9600 .
C30 H30A 0.9600 .
C30 H30B 0.9600 .
C30 H30C 0.9600 .

loop_
_geom_torsion_atom_site_label_1
_geom_torsion_atom_site_label_2
_geom_torsion_atom_site_label_3
_geom_torsion_atom_site_label_4
_geom_torsion
_geom_torsion_site_symmetry_1
_geom_torsion_site_symmetry_2
_geom_torsion_site_symmetry_3
_geom_torsion_site_symmetry_4
Br1 C8 C9 C10 179.68(18) . . . .
O1 C20 C21 C22 179.1(2) . . . .
N1 C1 C2 C3 -0.2(2) . . . .
N1 C1 C2 C19 -178.52(17) . . . .
N1 C1 C5 C6 -174.4(2) . . . .
N1 C1 C5 C10 4.5(3) . . . .
N1 C4 C11 C12 -177.3(2) . . . .
C1 N1 C4 C3 -0.7(2) . . . .
C1 N1 C4 C11 177.8(2) . . . .
C1 C2 C3 C4 -0.2(2) . . . .
C1 C2 C3 C14 -175.99(19) . . . .
C1 C2 C19 C20 80.6(3) . . . .
C1 C2 C19 C24 -101.3(2) . . . .
C1 C5 C6 C7 178.5(3) . . . .
C1 C5 C10 C9 -178.9(2) . . . .
C2 C1 C5 C6 1.8(4) . . . .
C2 C1 C5 C10 -179.29(19) . . . .
C2 C3 C4 N1 0.5(2) . . . .
C2 C3 C4 C11 -178.07(19) . . . .
C2 C3 C14 C13 175.9(2) . . . .
C2 C3 C14 C15 -1.6(3) . . . .
C2 C19 C20 O1 -1.8(3) . . . .
C2 C19 C20 C21 177.46(19) . . . .
C2 C19 C24 C23 -177.09(18) . . . .
C2 C19 C24 C25 3.4(3) . . . .
C3 C2 C19 C20 -97.4(2) . . . .
C3 C2 C19 C24 80.7(2) . . . .
C3 C4 C11 C12 1.0(3) . . . .
C3 C14 C15 C16 176.7(2) . . . .
C4 N1 C1 C2 0.6(2) . . . .
C4 N1 C1 C5 177.55(17) . . . .
C4 C3 C14 C13 0.6(3) . . . .
C4 C3 C14 C15 -177.01(18) . . . .
C4 C11 C12 C13 0.5(4) . . . .
C5 C1 C2 C3 -176.75(19) . . . .
C5 C1 C2 C19 5.0(3) . . . .
C5 C6 C7 C8 0.5(6) . . . .
C6 C5 C10 C9 0.1(3) . . . .
C6 C7 C8 Br1 179.9(3) . . . .
C6 C7 C8 C9 -0.1(5) . . . .
C7 C8 C9 C10 -0.3(4) . . . .
C8 C9 C10 C5 0.3(4) . . . .
C10 C5 C6 C7 -0.5(4) . . . .
C11 C12 C13 C14 -1.4(4) . . . .
C11 C12 C13 C18 176.1(3) . . . .
C12 C13 C14 C3 0.8(3) . . . .
C12 C13 C14 C15 178.6(2) . . . .
C12 C13 C18 C17 -177.9(3) . . . .
C13 C14 C15 C16 -0.8(3) . . . .
C14 C3 C4 N1 177.05(16) . . . .
C14 C3 C4 C11 -1.5(3) . . . .
C14 C13 C18 C17 -0.4(4) . . . .
C14 C15 C16 C17 0.0(3) . . . .
C15 C16 C17 C18 0.6(4) . . . .
C16 C17 C18 C13 -0.4(4) . . . .
C18 C13 C14 C3 -176.7(2) . . . .
C18 C13 C14 C15 1.0(3) . . . .
C19 C2 C3 C4 178.16(17) . . . .
C19 C2 C3 C14 2.4(3) . . . .
C19 C20 C21 C22 -0.1(3) . . . .
C19 C24 C25 C26 179.1(2) . . . .
C20 C19 C24 C23 1.1(3) . . . .
C20 C19 C24 C25 -178.40(19) . . . .
C20 C21 C22 C23 0.6(4) . . . .
C21 C22 C23 C24 -0.2(3) . . . .
C21 C22 C23 C28 179.0(2) . . . .
C22 C23 C24 C19 -0.6(3) . . . .
C22 C23 C24 C25 178.9(2) . . . .
C22 C23 C28 C27 -178.4(2) . . . .
C23 C24 C25 C26 -0.4(3) . . . .
C24 C19 C20 O1 -179.95(18) . . . .
C24 C19 C20 C21 -0.7(3) . . . .
C24 C23 C28 C27 0.9(4) . . . .
C24 C25 C26 C27 0.8(4) . . . .
C25 C26 C27 C28 -0.3(4) . . . .
C26 C27 C28 C23 -0.5(4) . . . .
C28 C23 C24 C19 -179.9(2) . . . .
C28 C23 C24 C25 -0.4(3) . . . .
